data_4020600
loop_
_publ_author_name
'Louis Morency'
'Louis Barriault'

_publ_section_title
;
 Studies toward the Total Synthesis of Vinigrol.
 Synthesis of the Octalin Ring
;
_journal_name_full 'Journal of Organic Chemistry'
_journal_page_first 8841
_journal_page_last 8853
_journal_paper_doi 10.1021/jo051318i
_journal_volume 70
_journal_year 2005
_chemical_formula_sum 'C31 H38 O6'
_chemical_formula_weight 506.61
_space_group_IT_number 2
_symmetry_cell_setting triclinic
_symmetry_space_group_name_Hall '-P 1'
_symmetry_space_group_name_H-M 'P -1'
_cell_angle_alpha 90.438(4)
_cell_angle_beta 104.188(4)
_cell_angle_gamma 104.020(4)
_cell_formula_units_Z 2
_cell_length_a 8.3015(18)
_cell_length_b 11.127(3)
_cell_length_c 15.551(3)
_cell_measurement_temperature 203(2)
_cell_volume 1347.7(5)
_diffrn_ambient_temperature 203(2)
_exptl_crystal_density_diffrn 1.248
_cod_depositor_comments
;
The following automatic conversions were performed:
'_symmetry_cell_setting' value 'Triclinic' changed to 'triclinic'
according to '/home/saulius/struct/CIF-dictionaries/cif_core.dic'
dictionary named 'cif_core.dic' version 2.4.1 from 2010-06-29.

Automatic conversion script
Id: cif_fix_enum 1527 2010-12-29 10:47:43Z saulius 
;
_cod_database_code 4020600

loop_
_symmetry_equiv_pos_as_xyz
'x, y, z'
'-x, -y, -z'

loop_
_atom_site_label
_atom_site_type_symbol
_atom_site_fract_x
_atom_site_fract_y
_atom_site_fract_z
_atom_site_U_iso_or_equiv
_atom_site_adp_type
_atom_site_occupancy
_atom_site_symmetry_multiplicity
_atom_site_calc_flag
_atom_site_refinement_flags
_atom_site_disorder_assembly
_atom_site_disorder_group
O1 O 0.9255(4) -0.2920(4) 0.5126(2) 0.0658(11) Uani 1 1 d . . .
O2 O 1.0572(3) -0.1429(3) 0.43929(19) 0.0447(8) Uani 1 1 d . . .
O3 O 0.4610(3) 0.0017(2) 0.13912(16) 0.0327(6) Uani 1 1 d . . .
O4 O 0.3355(3) 0.1301(3) 0.19823(18) 0.0409(7) Uani 1 1 d . . .
O5 O 0.2747(3) 0.2997(3) -0.09243(17) 0.0418(7) Uani 1 1 d . . .
O6 O 0.3363(4) 0.3418(3) -0.22401(19) 0.0533(9) Uani 1 1 d . . .
C1 C 1.3711(6) -0.1934(5) 0.5034(3) 0.0543(12) Uani 1 1 d . . .
H1A H 1.3683 -0.1177 0.4773 0.065 Uiso 1 1 calc R . .
C2 C 1.5240(7) -0.2302(7) 0.5270(4) 0.0737(17) Uani 1 1 d . . .
H2A H 1.6253 -0.1793 0.5172 0.088 Uiso 1 1 calc R . .
C3 C 1.5256(7) -0.3424(6) 0.5650(3) 0.0671(16) Uani 1 1 d . . .
H3A H 1.6292 -0.3666 0.5813 0.080 Uiso 1 1 calc R . .
C4 C 1.3807(7) -0.4179(5) 0.5791(3) 0.0599(14) Uani 1 1 d . . .
H4A H 1.3831 -0.4949 0.6032 0.072 Uiso 1 1 calc R . .
C5 C 1.2282(6) -0.3799(4) 0.5576(3) 0.0481(11) Uani 1 1 d . . .
H5A H 1.1286 -0.4298 0.5698 0.058 Uiso 1 1 calc R . .
C6 C 1.2229(5) -0.2692(4) 0.5185(2) 0.0400(10) Uani 1 1 d . . .
C7 C 1.0537(5) -0.2373(4) 0.4924(3) 0.0415(10) Uani 1 1 d . . .
C8 C 0.8942(5) -0.1110(4) 0.4023(3) 0.0450(11) Uani 1 1 d . . .
H8A H 0.8602 -0.0704 0.4487 0.054 Uiso 1 1 calc R . .
H8B H 0.8035 -0.1861 0.3775 0.054 Uiso 1 1 calc R . .
C9 C 0.9214(5) -0.0244(4) 0.3305(3) 0.0445(11) Uani 1 1 d . . .
H9A H 0.9493 -0.0673 0.2830 0.053 Uiso 1 1 calc R . .
H9B H 1.0182 0.0472 0.3551 0.053 Uiso 1 1 calc R . .
C10 C 0.7592(5) 0.0205(4) 0.2922(3) 0.0414(10) Uani 1 1 d . . .
H10A H 0.6595 -0.0514 0.2790 0.050 Uiso 1 1 calc R . .
H10B H 0.7442 0.0758 0.3373 0.050 Uiso 1 1 calc R . .
C11 C 0.7642(5) 0.0891(4) 0.2077(2) 0.0352(9) Uani 1 1 d . . .
H11A H 0.7811 0.0290 0.1656 0.042 Uiso 1 1 calc R . .
C12 C 0.9170(5) 0.1999(5) 0.2178(3) 0.0496(11) Uani 1 1 d . . .
H12A H 1.0217 0.1776 0.2500 0.059 Uiso 1 1 calc R . .
H12B H 0.9017 0.2685 0.2523 0.059 Uiso 1 1 calc R . .
C13 C 0.9348(5) 0.2409(5) 0.1263(3) 0.0488(11) Uani 1 1 d . . .
H13A H 1.0347 0.3119 0.1333 0.059 Uiso 1 1 calc R . .
H13B H 0.9534 0.1729 0.0926 0.059 Uiso 1 1 calc R . .
C14 C 0.7745(5) 0.2769(4) 0.0754(3) 0.0433(10) Uani 1 1 d . . .
H14A H 0.7837 0.2931 0.0147 0.052 Uiso 1 1 calc R . .
H14B H 0.7690 0.3543 0.1038 0.052 Uiso 1 1 calc R . .
C15 C 0.6056(5) 0.1771(4) 0.0709(2) 0.0311(8) Uani 1 1 d . . .
H15A H 0.6003 0.1088 0.0283 0.037 Uiso 1 1 calc R . .
C16 C 0.5912(4) 0.1187(3) 0.1603(2) 0.0308(8) Uani 1 1 d . . .
C17 C 0.3198(5) 0.0035(4) 0.1783(3) 0.0368(9) Uani 1 1 d . . .
C18 C 0.3294(5) -0.0698(5) 0.2608(3) 0.0488(12) Uani 1 1 d . . .
H18A H 0.4364 -0.0336 0.3046 0.073 Uiso 1 1 calc R . .
H18B H 0.3243 -0.1553 0.2448 0.073 Uiso 1 1 calc R . .
H18C H 0.2337 -0.0671 0.2855 0.073 Uiso 1 1 calc R . .
C19 C 0.1531(5) -0.0487(5) 0.1084(3) 0.0491(11) Uani 1 1 d . . .
H19A H 0.1504 0.0000 0.0568 0.074 Uiso 1 1 calc R . .
H19B H 0.0570 -0.0453 0.1325 0.074 Uiso 1 1 calc R . .
H19C H 0.1454 -0.1343 0.0910 0.074 Uiso 1 1 calc R . .
C20 C 0.5148(5) 0.1949(4) 0.2171(2) 0.0369(9) Uani 1 1 d . . .
H20A H 0.5698 0.1928 0.2810 0.044 Uiso 1 1 calc R . .
C21 C 0.5250(6) 0.3279(4) 0.1941(3) 0.0432(10) Uani 1 1 d . . .
H21A H 0.6457 0.3748 0.2090 0.052 Uiso 1 1 calc R . .
H21B H 0.4661 0.3656 0.2302 0.052 Uiso 1 1 calc R . .
C22 C 0.4437(6) 0.3377(4) 0.0950(3) 0.0421(10) Uani 1 1 d . . .
H22A H 0.5053 0.4156 0.0761 0.050 Uiso 1 1 calc R . .
H22B H 0.3244 0.3414 0.0878 0.050 Uiso 1 1 calc R . .
C23 C 0.4465(5) 0.2284(4) 0.0335(2) 0.0337(9) Uani 1 1 d . . .
H23A H 0.3431 0.1608 0.0319 0.040 Uiso 1 1 calc R . .
C24 C 0.4379(5) 0.2649(4) -0.0613(3) 0.0405(10) Uani 1 1 d . . .
H24A H 0.5347 0.3350 -0.0627 0.049 Uiso 1 1 calc R . .
H24B H 0.4411 0.1950 -0.0990 0.049 Uiso 1 1 calc R . .
C25 C 0.2417(5) 0.3391(4) -0.1749(2) 0.0369(9) Uani 1 1 d . . .
C26 C 0.0773(5) 0.3764(4) -0.1984(2) 0.0366(9) Uani 1 1 d . . .
C27 C -0.0141(6) 0.3876(4) -0.1361(3) 0.0455(11) Uani 1 1 d . . .
H27A H 0.0280 0.3709 -0.0768 0.055 Uiso 1 1 calc R . .
C28 C -0.1666(6) 0.4233(5) -0.1607(4) 0.0563(13) Uani 1 1 d . . .
H28A H -0.2267 0.4319 -0.1180 0.068 Uiso 1 1 calc R . .
C29 C -0.2307(6) 0.4464(5) -0.2483(3) 0.0583(13) Uani 1 1 d . . .
H29A H -0.3363 0.4678 -0.2656 0.070 Uiso 1 1 calc R . .
C30 C -0.1391(7) 0.4377(5) -0.3101(3) 0.0633(15) Uani 1 1 d . . .
H30A H -0.1815 0.4548 -0.3693 0.076 Uiso 1 1 calc R . .
C31 C 0.0145(6) 0.4042(5) -0.2856(3) 0.0489(11) Uani 1 1 d . . .
H31A H 0.0771 0.4001 -0.3279 0.059 Uiso 1 1 calc R . .

loop_
_atom_site_aniso_label
_atom_site_aniso_U_11
_atom_site_aniso_U_22
_atom_site_aniso_U_33
_atom_site_aniso_U_23
_atom_site_aniso_U_13
_atom_site_aniso_U_12
O1 0.0472(19) 0.080(3) 0.072(2) 0.039(2) 0.0163(16) 0.0184(18)
O2 0.0379(15) 0.050(2) 0.0480(17) 0.0152(14) 0.0063(12) 0.0190(14)
O3 0.0324(14) 0.0288(15) 0.0365(14) 0.0004(11) 0.0085(10) 0.0074(11)
O4 0.0400(16) 0.0426(19) 0.0454(16) 0.0056(13) 0.0124(12) 0.0189(13)
O5 0.0405(15) 0.054(2) 0.0344(15) 0.0156(13) 0.0082(11) 0.0191(14)
O6 0.0556(18) 0.074(2) 0.0401(16) 0.0183(15) 0.0172(14) 0.0293(17)
C1 0.053(3) 0.065(3) 0.051(3) 0.017(2) 0.016(2) 0.022(2)
C2 0.059(3) 0.114(5) 0.067(3) 0.031(3) 0.027(3) 0.045(3)
C3 0.067(3) 0.101(5) 0.049(3) 0.010(3) 0.008(2) 0.058(3)
C4 0.073(4) 0.067(4) 0.042(3) 0.001(2) 0.000(2) 0.039(3)
C5 0.062(3) 0.040(3) 0.037(2) 0.0019(19) 0.0006(19) 0.013(2)
C6 0.046(2) 0.049(3) 0.0262(19) 0.0010(17) 0.0049(16) 0.017(2)
C7 0.041(2) 0.047(3) 0.034(2) 0.0078(18) 0.0046(16) 0.0111(19)
C8 0.036(2) 0.054(3) 0.047(2) 0.011(2) 0.0052(17) 0.020(2)
C9 0.038(2) 0.047(3) 0.050(2) 0.015(2) 0.0070(18) 0.018(2)
C10 0.037(2) 0.048(3) 0.041(2) 0.0081(19) 0.0073(17) 0.0177(19)
C11 0.0310(19) 0.039(2) 0.035(2) 0.0054(17) 0.0039(15) 0.0133(17)
C12 0.035(2) 0.054(3) 0.052(3) 0.011(2) 0.0004(18) 0.008(2)
C13 0.034(2) 0.045(3) 0.064(3) 0.016(2) 0.0096(19) 0.0065(19)
C14 0.033(2) 0.043(3) 0.055(3) 0.016(2) 0.0119(17) 0.0100(18)
C15 0.036(2) 0.027(2) 0.0329(19) 0.0021(15) 0.0092(15) 0.0130(16)
C16 0.0317(19) 0.024(2) 0.0333(19) 0.0029(15) 0.0031(14) 0.0069(15)
C17 0.033(2) 0.040(3) 0.041(2) 0.0088(18) 0.0108(16) 0.0142(18)
C18 0.035(2) 0.062(3) 0.054(3) 0.020(2) 0.0164(18) 0.014(2)
C19 0.033(2) 0.056(3) 0.051(3) 0.011(2) 0.0033(18) 0.007(2)
C20 0.044(2) 0.042(3) 0.0263(18) 0.0017(16) 0.0057(15) 0.0166(18)
C21 0.057(3) 0.033(2) 0.041(2) -0.0003(18) 0.0083(18) 0.018(2)
C22 0.052(2) 0.040(3) 0.039(2) 0.0046(18) 0.0090(18) 0.022(2)
C23 0.035(2) 0.035(2) 0.033(2) 0.0063(16) 0.0063(15) 0.0140(17)
C24 0.039(2) 0.046(3) 0.039(2) 0.0093(19) 0.0091(16) 0.0173(19)
C25 0.048(2) 0.032(2) 0.030(2) 0.0043(16) 0.0098(17) 0.0092(18)
C26 0.043(2) 0.029(2) 0.034(2) 0.0049(16) 0.0046(16) 0.0069(17)
C27 0.051(3) 0.046(3) 0.041(2) 0.016(2) 0.0122(19) 0.014(2)
C28 0.056(3) 0.053(3) 0.070(3) 0.016(2) 0.029(2) 0.020(2)
C29 0.051(3) 0.059(3) 0.066(3) 0.008(3) -0.001(2) 0.030(2)
C30 0.077(3) 0.074(4) 0.041(3) -0.001(2) -0.004(2) 0.043(3)
C31 0.060(3) 0.055(3) 0.037(2) 0.006(2) 0.0071(19) 0.028(2)

loop_
_geom_bond_atom_site_label_1
_geom_bond_atom_site_label_2
_geom_bond_distance
_geom_bond_site_symmetry_2
_geom_bond_publ_flag
O1 C7 1.206(5) . ?
O2 C7 1.341(5) . ?
O2 C8 1.463(4) . ?
O3 C17 1.452(4) . ?
O3 C16 1.453(4) . ?
O4 C17 1.407(5) . ?
O4 C20 1.444(5) . ?
O5 C25 1.344(5) . ?
O5 C24 1.468(4) . ?
O6 C25 1.219(5) . ?
C1 C6 1.386(7) . ?
C1 C2 1.392(7) . ?
C2 C3 1.387(9) . ?
C3 C4 1.358(8) . ?
C4 C5 1.395(7) . ?
C5 C6 1.384(6) . ?
C6 C7 1.492(6) . ?
C8 C9 1.504(6) . ?
C9 C10 1.534(5) . ?
C10 C11 1.530(5) . ?
C11 C12 1.515(6) . ?
C11 C16 1.558(5) . ?
C12 C13 1.528(6) . ?
C13 C14 1.518(6) . ?
C14 C15 1.549(6) . ?
C15 C23 1.550(5) . ?
C15 C16 1.559(5) . ?
C16 C20 1.556(5) . ?
C17 C19 1.516(6) . ?
C17 C18 1.521(6) . ?
C20 C21 1.513(6) . ?
C21 C22 1.541(5) . ?
C22 C23 1.550(6) . ?
C23 C24 1.522(5) . ?
C25 C26 1.483(6) . ?
C26 C27 1.391(6) . ?
C26 C31 1.393(6) . ?
C27 C28 1.384(6) . ?
C28 C29 1.386(7) . ?
C29 C30 1.379(7) . ?
C30 C31 1.380(6) . ?
